data_4066030
loop_
_publ_author_name
'Takeda, Nobuhiro'
'Watanabe, Daisuke'
'Nakamura, Tetsu'
'Unno, Masafumi'

_publ_section_title
;
 Synthesis and Complexation of a New Tripodal Tetradentate Ligand, a Silyl
 Ligand Tethered with Three Thioether Moieties
;
_journal_issue 13
_journal_name_full Organometallics
_journal_page_first 2839
_journal_paper_doi 10.1021/om100255p
_journal_volume 29
_journal_year 2010
_chemical_formula_sum 'C33 H46 S3 Si'
_chemical_formula_weight 566.97
_chemical_name_systematic
; 
 ? 
;
_space_group_IT_number 2
_symmetry_cell_setting triclinic
_symmetry_space_group_name_Hall '-P 1'
_symmetry_space_group_name_H-M 'P -1'
_atom_sites_solution_hydrogens geom
_atom_sites_solution_primary direct
_atom_sites_solution_secondary difmap
_audit_creation_method SHELXL-97
_cell_angle_alpha 77.746(3)
_cell_angle_beta 74.587(3)
_cell_angle_gamma 83.570(4)
_cell_formula_units_Z 4
_cell_length_a 11.6359(2)
_cell_length_b 15.8805(5)
_cell_length_c 19.5216(5)
_cell_measurement_reflns_used 17829
_cell_measurement_temperature 123(2)
_cell_measurement_theta_max 28.2812
_cell_measurement_theta_min 2.6280
_cell_volume 3392.39(16)
_computing_cell_refinement 'CrystalClear (Rigaku Corp., 2000)'
_computing_data_collection 'CrystalClear (Rigaku Corp., 2000)'
_computing_data_reduction 'CrystalClear (Rigaku Corp., 2000)'
_computing_structure_refinement 'SHELXL-97 (Sheldrick, 1997)'
_computing_structure_solution 'SHELXS-97 (Sheldrick, 1990)'
_diffrn_ambient_temperature 123(2)
_diffrn_detector_area_resol_mean 10.0000
_diffrn_measured_fraction_theta_full 0.936
_diffrn_measured_fraction_theta_max 0.936
_diffrn_measurement_device
;
RAXIS conversion
;
_diffrn_measurement_method dtprofit.ref
_diffrn_radiation_monochromator graphite
_diffrn_radiation_source 'fine-focus sealed tube'
_diffrn_radiation_type MoK\a
_diffrn_radiation_wavelength 0.71070
_diffrn_reflns_av_R_equivalents 0.0318
_diffrn_reflns_av_sigmaI/netI 0.0342
_diffrn_reflns_limit_h_max 14
_diffrn_reflns_limit_h_min -13
_diffrn_reflns_limit_k_max 19
_diffrn_reflns_limit_k_min -19
_diffrn_reflns_limit_l_max 23
_diffrn_reflns_limit_l_min -22
_diffrn_reflns_number 23394
_diffrn_reflns_theta_full 25.50
_diffrn_reflns_theta_max 25.50
_diffrn_reflns_theta_min 2.63
_exptl_absorpt_coefficient_mu 0.273
_exptl_absorpt_correction_T_max 0.9732
_exptl_absorpt_correction_T_min 0.8756
_exptl_absorpt_correction_type multi-scan
_exptl_crystal_colour Colorless
_exptl_crystal_density_diffrn 1.110
_exptl_crystal_density_method 'not measured'
_exptl_crystal_description Prism
_exptl_crystal_F_000 1224
_exptl_crystal_size_max 0.50
_exptl_crystal_size_mid 0.20
_exptl_crystal_size_min 0.10
_refine_diff_density_max 0.561
_refine_diff_density_min -0.625
_refine_diff_density_rms 0.072
_refine_ls_extinction_method none
_refine_ls_goodness_of_fit_ref 1.242
_refine_ls_hydrogen_treatment mixed
_refine_ls_matrix_type full
_refine_ls_number_parameters 675
_refine_ls_number_reflns 11820
_refine_ls_number_restraints 0
_refine_ls_restrained_S_all 1.242
_refine_ls_R_factor_all 0.0861
_refine_ls_R_factor_gt 0.0833
_refine_ls_shift/su_max 0.000
_refine_ls_shift/su_mean 0.000
_refine_ls_structure_factor_coef Fsqd
_refine_ls_weighting_details 'calc w=1/[\s^2^(Fo^2^)+(0.0000P)^2^+11.6169P] where P=(Fo^2^+2Fc^2^)/3'
_refine_ls_weighting_scheme calc
_refine_ls_wR_factor_gt 0.1548
_refine_ls_wR_factor_ref 0.1560
_reflns_number_gt 11584
_reflns_number_total 11820
_reflns_threshold_expression >2sigma(I)
_cod_data_source_file om100255p_si_001.cif
_cod_data_source_block sihstbu
_cod_depositor_comments
;
The following automatic conversions were performed:

'_exptl_absorpt_correction_type' value 'Multi-scan' changed to
'multi-scan' according to
/home/saulius/struct/CIF-dictionaries/cif_core.dic dictionary named
'cif_core.dic' version 2.4.1 from 2010-06-29.

Automatic conversion script
Id: cif_fix_values 1715 2011-07-08 13:25:40Z adriana 
;
_cod_original_cell_volume 3392.39(15)
_cod_original_sg_symbol_H-M P-1
_cod_database_code 4066030

loop_
_symmetry_equiv_pos_as_xyz
'x, y, z'
'-x, -y, -z'

loop_
_atom_site_label
_atom_site_type_symbol
_atom_site_fract_x
_atom_site_fract_y
_atom_site_fract_z
_atom_site_U_iso_or_equiv
_atom_site_adp_type
_atom_site_occupancy
_atom_site_symmetry_multiplicity
_atom_site_calc_flag
_atom_site_refinement_flags
Si1 Si 0.13774(10) 0.03279(6) 0.31870(6) 0.0187(2) Uani 1 1 d .
H1 H 0.185(4) 0.048(3) 0.244(2) 0.025(11) Uiso 1 1 d .
S1 S 0.04988(10) 0.23014(7) 0.17352(6) 0.0291(2) Uani 1 1 d .
S2 S 0.13779(10) -0.12189(7) 0.16965(6) 0.0288(2) Uani 1 1 d .
S3 S 0.37246(9) 0.16979(6) 0.25906(5) 0.0219(2) Uani 1 1 d .
C1 C 0.0534(3) 0.1309(2) 0.3514(2) 0.0181(8) Uani 1 1 d .
C2 C -0.0304(4) 0.1822(2) 0.3177(2) 0.0218(8) Uani 1 1 d .
C3 C -0.0926(4) 0.2522(3) 0.3462(2) 0.0280(9) Uani 1 1 d .
H2 H -0.1480 0.2871 0.3226 0.034 Uiso 1 1 calc R
C4 C -0.0752(4) 0.2721(3) 0.4089(2) 0.0287(9) Uani 1 1 d .
H3 H -0.1189 0.3196 0.4282 0.034 Uiso 1 1 calc R
C5 C 0.0065(4) 0.2219(3) 0.4426(2) 0.0258(9) Uani 1 1 d .
H4 H 0.0193 0.2349 0.4852 0.031 Uiso 1 1 calc R
C6 C 0.0698(4) 0.1525(2) 0.4141(2) 0.0227(8) Uani 1 1 d .
H5 H 0.1259 0.1187 0.4377 0.027 Uiso 1 1 calc R
C7 C 0.0309(4) -0.0562(2) 0.34132(19) 0.0202(8) Uani 1 1 d .
C8 C 0.0601(4) -0.1326(3) 0.3133(2) 0.0234(9) Uani 1 1 d .
C9 C -0.0199(4) -0.1982(3) 0.3353(2) 0.0292(10) Uani 1 1 d .
H6 H 0.0009 -0.2497 0.3162 0.035 Uiso 1 1 calc R
C10 C -0.1285(4) -0.1898(3) 0.3843(2) 0.0354(11) Uani 1 1 d .
H7 H -0.1817 -0.2352 0.3990 0.042 Uiso 1 1 calc R
C11 C -0.1595(4) -0.1140(3) 0.4119(2) 0.0319(10) Uani 1 1 d .
H8 H -0.2345 -0.1070 0.4452 0.038 Uiso 1 1 calc R
C12 C -0.0800(4) -0.0488(3) 0.3906(2) 0.0268(9) Uani 1 1 d .
H9 H -0.1016 0.0024 0.4101 0.032 Uiso 1 1 calc R
C13 C 0.2555(4) -0.0054(2) 0.3708(2) 0.0205(8) Uani 1 1 d .
C14 C 0.3770(4) 0.0112(2) 0.3453(2) 0.0230(8) Uani 1 1 d .
C15 C 0.4538(4) -0.0161(3) 0.3911(2) 0.0286(9) Uani 1 1 d .
H10 H 0.5357 -0.0038 0.3737 0.034 Uiso 1 1 calc R
C16 C 0.4134(4) -0.0603(3) 0.4609(2) 0.0318(10) Uani 1 1 d .
H11 H 0.4671 -0.0777 0.4911 0.038 Uiso 1 1 calc R
C17 C 0.2943(4) -0.0793(3) 0.4870(2) 0.0298(10) Uani 1 1 d .
H12 H 0.2660 -0.1105 0.5348 0.036 Uiso 1 1 calc R
C18 C 0.2166(4) -0.0521(2) 0.4421(2) 0.0239(9) Uani 1 1 d .
H13 H 0.1351 -0.0654 0.4600 0.029 Uiso 1 1 calc R
C19 C -0.0513(4) 0.1656(3) 0.2486(2) 0.0244(9) Uani 1 1 d .
H14 H -0.1351 0.1821 0.2467 0.029 Uiso 1 1 calc R
H15 H -0.0353 0.1035 0.2463 0.029 Uiso 1 1 calc R
C20 C 0.1747(4) -0.1456(3) 0.2572(2) 0.0254(9) Uani 1 1 d .
H16 H 0.2079 -0.2058 0.2670 0.031 Uiso 1 1 calc R
H17 H 0.2345 -0.1063 0.2578 0.031 Uiso 1 1 calc R
C21 C 0.4278(4) 0.0570(2) 0.2686(2) 0.0253(9) Uani 1 1 d .
H18 H 0.4034 0.0294 0.2342 0.030 Uiso 1 1 calc R
H19 H 0.5161 0.0532 0.2575 0.030 Uiso 1 1 calc R
C22 C 0.0025(4) 0.2191(3) 0.0934(2) 0.0301(10) Uani 1 1 d .
C23 C -0.1178(5) 0.2668(5) 0.0934(3) 0.0649(19) Uani 1 1 d .
H20 H -0.1789 0.2381 0.1340 0.097 Uiso 1 1 calc R
H21 H -0.1380 0.2665 0.0478 0.097 Uiso 1 1 calc R
H22 H -0.1143 0.3265 0.0984 0.097 Uiso 1 1 calc R
C24 C 0.0036(8) 0.1257(4) 0.0885(3) 0.084(3) Uani 1 1 d .
H23 H 0.0830 0.0980 0.0890 0.126 Uiso 1 1 calc R
H24 H -0.0158 0.1219 0.0434 0.126 Uiso 1 1 calc R
H25 H -0.0559 0.0965 0.1298 0.126 Uiso 1 1 calc R
C25 C 0.0957(5) 0.2652(5) 0.0299(3) 0.0595(17) Uani 1 1 d .
H26 H 0.1742 0.2350 0.0288 0.089 Uiso 1 1 calc R
H27 H 0.0986 0.3247 0.0357 0.089 Uiso 1 1 calc R
H28 H 0.0742 0.2656 -0.0154 0.089 Uiso 1 1 calc R
C26 C 0.2816(4) -0.1308(3) 0.1037(2) 0.0276(9) Uani 1 1 d .
C27 C 0.2465(5) -0.1285(4) 0.0330(3) 0.0455(13) Uani 1 1 d .
H29 H 0.2011 -0.0741 0.0208 0.068 Uiso 1 1 calc R
H30 H 0.1973 -0.1770 0.0391 0.068 Uiso 1 1 calc R
H31 H 0.3188 -0.1329 -0.0059 0.068 Uiso 1 1 calc R
C28 C 0.3522(5) -0.2153(3) 0.1236(3) 0.0452(13) Uani 1 1 d .
H32 H 0.3739 -0.2164 0.1689 0.068 Uiso 1 1 calc R
H33 H 0.4249 -0.2199 0.0849 0.068 Uiso 1 1 calc R
H34 H 0.3032 -0.2640 0.1296 0.068 Uiso 1 1 calc R
C29 C 0.3560(5) -0.0546(3) 0.0962(3) 0.0471(13) Uani 1 1 d .
H35 H 0.3101 -0.0005 0.0838 0.071 Uiso 1 1 calc R
H36 H 0.4295 -0.0581 0.0579 0.071 Uiso 1 1 calc R
H37 H 0.3764 -0.0564 0.1421 0.071 Uiso 1 1 calc R
C30 C 0.4368(4) 0.2135(2) 0.1625(2) 0.0235(8) Uani 1 1 d .
C31 C 0.3796(4) 0.3052(3) 0.1509(2) 0.0311(10) Uani 1 1 d .
H38 H 0.2928 0.3028 0.1609 0.047 Uiso 1 1 calc R
H39 H 0.4108 0.3340 0.1007 0.047 Uiso 1 1 calc R
H40 H 0.3986 0.3374 0.1837 0.047 Uiso 1 1 calc R
C32 C 0.4038(4) 0.1615(3) 0.1136(2) 0.0316(10) Uani 1 1 d .
H41 H 0.4404 0.1028 0.1215 0.047 Uiso 1 1 calc R
H42 H 0.4331 0.1893 0.0629 0.047 Uiso 1 1 calc R
H43 H 0.3168 0.1593 0.1252 0.047 Uiso 1 1 calc R
C33 C 0.5722(4) 0.2158(3) 0.1471(2) 0.0314(10) Uani 1 1 d .
H44 H 0.6076 0.1567 0.1551 0.047 Uiso 1 1 calc R
H45 H 0.5918 0.2481 0.1796 0.047 Uiso 1 1 calc R
H46 H 0.6042 0.2439 0.0968 0.047 Uiso 1 1 calc R
Si2 Si 0.63656(9) 0.56453(6) 0.34197(6) 0.0172(2) Uani 1 1 d .
H47 H 0.699(3) 0.594(2) 0.2693(19) 0.010(9) Uiso 1 1 d .
S4 S 0.58113(9) 0.83034(7) 0.22643(6) 0.0281(2) Uani 1 1 d .
S5 S 0.64004(10) 0.45698(6) 0.16760(5) 0.0251(2) Uani 1 1 d .
S6 S 0.98623(11) 0.59599(7) 0.25753(6) 0.0320(3) Uani 1 1 d .
C34 C 0.4918(3) 0.6310(2) 0.36242(19) 0.0161(7) Uani 1 1 d .
C35 C 0.4850(3) 0.7221(2) 0.35025(19) 0.0181(8) Uani 1 1 d .
C36 C 0.3752(4) 0.7669(2) 0.3696(2) 0.0216(8) Uani 1 1 d .
H48 H 0.3714 0.8282 0.3614 0.026 Uiso 1 1 calc R
C37 C 0.2713(4) 0.7236(3) 0.4008(2) 0.0235(8) Uani 1 1 d .
H49 H 0.1970 0.7551 0.4140 0.028 Uiso 1 1 calc R
C38 C 0.2761(4) 0.6343(3) 0.4126(2) 0.0241(9) Uani 1 1 d .
H50 H 0.2051 0.6042 0.4335 0.029 Uiso 1 1 calc R
C39 C 0.3855(3) 0.5888(2) 0.3937(2) 0.0207(8) Uani 1 1 d .
H51 H 0.3881 0.5275 0.4023 0.025 Uiso 1 1 calc R
C40 C 0.6035(3) 0.4477(2) 0.3565(2) 0.0170(7) Uani 1 1 d .
C41 C 0.5487(3) 0.4165(2) 0.3111(2) 0.0199(8) Uani 1 1 d .
C42 C 0.5230(4) 0.3299(3) 0.3258(2) 0.0270(9) Uani 1 1 d .
H52 H 0.4865 0.3093 0.2949 0.032 Uiso 1 1 calc R
C43 C 0.5500(4) 0.2732(3) 0.3847(2) 0.0275(9) Uani 1 1 d .
H53 H 0.5319 0.2143 0.3939 0.033 Uiso 1 1 calc R
C44 C 0.6037(4) 0.3028(2) 0.4304(2) 0.0251(9) Uani 1 1 d .
H54 H 0.6223 0.2644 0.4709 0.030 Uiso 1 1 calc R
C45 C 0.6297(3) 0.3893(2) 0.4160(2) 0.0207(8) Uani 1 1 d .
H55 H 0.6662 0.4092 0.4473 0.025 Uiso 1 1 calc R
C46 C 0.7294(3) 0.5772(2) 0.4046(2) 0.0202(8) Uani 1 1 d .
C47 C 0.8517(4) 0.5503(2) 0.3932(2) 0.0225(8) Uani 1 1 d .
C48 C 0.9157(4) 0.5625(3) 0.4412(3) 0.0297(10) Uani 1 1 d .
H56 H 0.9984 0.5455 0.4326 0.036 Uiso 1 1 calc R
C49 C 0.8610(4) 0.5990(3) 0.5011(2) 0.0317(10) Uani 1 1 d .
H57 H 0.9058 0.6065 0.5334 0.038 Uiso 1 1 calc R
C50 C 0.7409(4) 0.6244(3) 0.5136(2) 0.0267(9) Uani 1 1 d .
H58 H 0.7022 0.6487 0.5549 0.032 Uiso 1 1 calc R
C51 C 0.6771(4) 0.6142(2) 0.4653(2) 0.0213(8) Uani 1 1 d .
H59 H 0.5950 0.6331 0.4738 0.026 Uiso 1 1 calc R
C52 C 0.5946(4) 0.7736(2) 0.3157(2) 0.0215(8) Uani 1 1 d .
H60 H 0.6677 0.7346 0.3113 0.026 Uiso 1 1 calc R
H61 H 0.5996 0.8154 0.3457 0.026 Uiso 1 1 calc R
C53 C 0.5204(4) 0.4752(2) 0.2450(2) 0.0228(8) Uani 1 1 d .
H62 H 0.5151 0.5363 0.2502 0.027 Uiso 1 1 calc R
H63 H 0.4431 0.4617 0.2389 0.027 Uiso 1 1 calc R
C54 C 0.9161(4) 0.5104(3) 0.3286(2) 0.0270(9) Uani 1 1 d .
H64 H 0.8589 0.4829 0.3120 0.032 Uiso 1 1 calc R
H65 H 0.9772 0.4658 0.3417 0.032 Uiso 1 1 calc R
C55 C 0.7303(4) 0.8710(3) 0.1811(2) 0.0315(10) Uani 1 1 d .
C56 C 0.8243(4) 0.7959(3) 0.1737(3) 0.0380(11) Uani 1 1 d .
H66 H 0.7886 0.7462 0.1667 0.057 Uiso 1 1 calc R
H67 H 0.8536 0.7800 0.2176 0.057 Uiso 1 1 calc R
H68 H 0.8910 0.8132 0.1319 0.057 Uiso 1 1 calc R
C57 C 0.7642(4) 0.9329(3) 0.2213(3) 0.0408(12) Uani 1 1 d .
H69 H 0.6930 0.9676 0.2414 0.061 Uiso 1 1 calc R
H70 H 0.8237 0.9711 0.1877 0.061 Uiso 1 1 calc R
H71 H 0.7978 0.8999 0.2607 0.061 Uiso 1 1 calc R
C58 C 0.7161(5) 0.9175(4) 0.1063(3) 0.0606(18) Uani 1 1 d .
H72 H 0.6316 0.9219 0.1059 0.091 Uiso 1 1 calc R
H73 H 0.7622 0.8849 0.0696 0.091 Uiso 1 1 calc R
H74 H 0.7455 0.9756 0.0955 0.091 Uiso 1 1 calc R
C59 C 0.6175(4) 0.5472(3) 0.0945(2) 0.0271(9) Uani 1 1 d .
C60 C 0.7075(5) 0.5239(3) 0.0275(2) 0.0380(11) Uani 1 1 d .
H75 H 0.6648 0.5117 -0.0060 0.057 Uiso 1 1 calc R
H76 H 0.7574 0.4728 0.0420 0.057 Uiso 1 1 calc R
H77 H 0.7582 0.5724 0.0036 0.057 Uiso 1 1 calc R
C61 C 0.4906(4) 0.5522(3) 0.0857(2) 0.0360(11) Uani 1 1 d .
H78 H 0.4493 0.5018 0.1164 0.054 Uiso 1 1 calc R
H79 H 0.4930 0.5532 0.0350 0.054 Uiso 1 1 calc R
H80 H 0.4478 0.6050 0.1001 0.054 Uiso 1 1 calc R
C62 C 0.6449(5) 0.6323(3) 0.1093(3) 0.0363(11) Uani 1 1 d .
H81 H 0.5719 0.6701 0.1165 0.054 Uiso 1 1 calc R
H82 H 0.7054 0.6604 0.0680 0.054 Uiso 1 1 calc R
H83 H 0.6750 0.6211 0.1529 0.054 Uiso 1 1 calc R
C63 C 1.0605(4) 0.5423(3) 0.1819(3) 0.0347(10) Uani 1 1 d .
C64 C 1.1119(6) 0.6158(4) 0.1212(3) 0.0602(17) Uani 1 1 d .
H84 H 1.0487 0.6451 0.0985 0.090 Uiso 1 1 calc R
H85 H 1.1758 0.5925 0.0849 0.090 Uiso 1 1 calc R
H86 H 1.1442 0.6570 0.1410 0.090 Uiso 1 1 calc R
C65 C 1.1579(7) 0.4792(6) 0.2003(4) 0.116(4) Uani 1 1 d .
H87 H 1.1265 0.4218 0.2196 0.174 Uiso 1 1 calc R
H88 H 1.1886 0.4972 0.2368 0.174 Uiso 1 1 calc R
H89 H 1.2227 0.4770 0.1566 0.174 Uiso 1 1 calc R
C66 C 0.9706(7) 0.4985(6) 0.1597(4) 0.097(3) Uani 1 1 d .
H90 H 0.8898 0.5216 0.1799 0.146 Uiso 1 1 calc R
H91 H 0.9770 0.4362 0.1781 0.146 Uiso 1 1 calc R
H92 H 0.9869 0.5095 0.1068 0.146 Uiso 1 1 calc R

loop_
_atom_site_aniso_label
_atom_site_aniso_U_11
_atom_site_aniso_U_22
_atom_site_aniso_U_33
_atom_site_aniso_U_23
_atom_site_aniso_U_13
_atom_site_aniso_U_12
Si1 0.0236(6) 0.0152(5) 0.0172(5) -0.0039(4) -0.0034(4) -0.0026(4)
S1 0.0286(6) 0.0368(6) 0.0228(5) 0.0010(4) -0.0090(4) -0.0125(5)
S2 0.0283(6) 0.0362(6) 0.0237(5) -0.0072(4) -0.0090(4) -0.0005(5)
S3 0.0249(5) 0.0166(4) 0.0236(5) -0.0040(4) -0.0036(4) -0.0037(4)
C1 0.022(2) 0.0139(17) 0.0173(18) -0.0019(14) -0.0023(16) -0.0047(15)
C2 0.026(2) 0.0171(18) 0.0188(19) 0.0013(15) -0.0019(17) -0.0057(16)
C3 0.029(2) 0.023(2) 0.028(2) -0.0022(17) -0.0039(19) 0.0013(17)
C4 0.036(3) 0.0173(19) 0.029(2) -0.0067(17) -0.002(2) 0.0045(17)
C5 0.031(2) 0.023(2) 0.024(2) -0.0107(17) -0.0042(18) -0.0003(17)
C6 0.025(2) 0.0206(19) 0.023(2) -0.0037(16) -0.0075(17) -0.0009(16)
C7 0.031(2) 0.0157(18) 0.0146(18) -0.0011(14) -0.0072(17) -0.0043(16)
C8 0.030(2) 0.022(2) 0.0215(19) -0.0030(16) -0.0127(18) -0.0043(17)
C9 0.043(3) 0.018(2) 0.032(2) -0.0018(17) -0.017(2) -0.0071(18)
C10 0.046(3) 0.031(2) 0.032(2) 0.0073(19) -0.017(2) -0.021(2)
C11 0.030(2) 0.040(3) 0.025(2) 0.0003(19) -0.0048(19) -0.015(2)
C12 0.031(2) 0.026(2) 0.022(2) -0.0028(17) -0.0015(18) -0.0100(18)
C13 0.026(2) 0.0120(17) 0.0232(19) -0.0049(15) -0.0052(17) -0.0006(15)
C14 0.029(2) 0.0112(17) 0.028(2) -0.0045(15) -0.0068(18) 0.0000(15)
C15 0.030(2) 0.019(2) 0.040(2) -0.0057(18) -0.014(2) -0.0024(17)
C16 0.040(3) 0.024(2) 0.035(2) -0.0062(19) -0.017(2) 0.0008(19)
C17 0.048(3) 0.0172(19) 0.024(2) -0.0028(16) -0.011(2) 0.0038(18)
C18 0.032(2) 0.0140(18) 0.024(2) -0.0036(16) -0.0034(18) 0.0005(16)
C19 0.026(2) 0.025(2) 0.022(2) -0.0004(16) -0.0093(17) -0.0042(17)
C20 0.034(2) 0.0194(19) 0.026(2) -0.0071(16) -0.0117(19) 0.0006(17)
C21 0.022(2) 0.020(2) 0.031(2) -0.0031(17) -0.0028(18) -0.0020(16)
C22 0.034(2) 0.036(2) 0.022(2) -0.0029(18) -0.0106(19) -0.0042(19)
C23 0.045(3) 0.114(6) 0.039(3) -0.010(3) -0.023(3) 0.006(3)
C24 0.172(8) 0.048(4) 0.045(4) -0.015(3) -0.043(5) -0.013(4)
C25 0.051(3) 0.099(5) 0.024(3) 0.003(3) -0.007(2) -0.018(3)
C26 0.033(2) 0.029(2) 0.025(2) -0.0113(18) -0.0076(19) -0.0035(18)
C27 0.051(3) 0.061(3) 0.029(2) -0.018(2) -0.007(2) -0.009(3)
C28 0.040(3) 0.041(3) 0.057(3) -0.022(3) -0.011(3) 0.006(2)
C29 0.053(3) 0.042(3) 0.049(3) -0.012(2) -0.007(3) -0.022(3)
C30 0.026(2) 0.0197(19) 0.024(2) -0.0015(16) -0.0064(17) -0.0050(16)
C31 0.041(3) 0.022(2) 0.031(2) 0.0016(18) -0.012(2) -0.0076(19)
C32 0.040(3) 0.033(2) 0.023(2) -0.0050(18) -0.0059(19) -0.009(2)
C33 0.025(2) 0.029(2) 0.038(2) -0.0082(19) -0.001(2) -0.0090(18)
Si2 0.0179(5) 0.0156(5) 0.0183(5) -0.0026(4) -0.0055(4) -0.0008(4)
S4 0.0229(5) 0.0313(6) 0.0266(5) 0.0058(4) -0.0082(4) -0.0037(4)
S5 0.0308(6) 0.0216(5) 0.0217(5) -0.0040(4) -0.0051(4) -0.0006(4)
S6 0.0372(6) 0.0211(5) 0.0350(6) -0.0085(4) -0.0003(5) -0.0054(4)
C34 0.0196(19) 0.0150(17) 0.0158(17) -0.0032(14) -0.0071(15) -0.0026(14)
C35 0.023(2) 0.0179(18) 0.0146(17) -0.0025(14) -0.0057(16) -0.0030(15)
C36 0.029(2) 0.0156(18) 0.0214(19) -0.0026(15) -0.0100(17) 0.0018(16)
C37 0.020(2) 0.029(2) 0.021(2) -0.0075(17) -0.0055(17) 0.0049(16)
C38 0.020(2) 0.029(2) 0.022(2) -0.0021(17) -0.0040(17) -0.0065(17)
C39 0.022(2) 0.0165(18) 0.025(2) -0.0037(15) -0.0071(17) -0.0028(15)
C40 0.0174(19) 0.0159(18) 0.0180(18) -0.0064(15) -0.0029(15) 0.0002(14)
C41 0.023(2) 0.0182(19) 0.0172(18) -0.0024(15) -0.0033(16) -0.0014(15)
C42 0.038(3) 0.021(2) 0.025(2) -0.0070(17) -0.0083(19) -0.0076(18)
C43 0.038(3) 0.0138(18) 0.029(2) -0.0047(16) -0.0039(19) -0.0047(17)
C44 0.034(2) 0.0181(19) 0.0204(19) -0.0023(16) -0.0052(18) 0.0032(17)
C45 0.021(2) 0.0203(19) 0.0201(19) -0.0036(15) -0.0041(16) 0.0001(15)
C46 0.022(2) 0.0163(18) 0.0214(19) 0.0021(15) -0.0066(16) -0.0047(15)
C47 0.023(2) 0.0152(18) 0.029(2) -0.0002(16) -0.0078(18) -0.0015(15)
C48 0.026(2) 0.023(2) 0.044(3) 0.0018(19) -0.021(2) -0.0009(17)
C49 0.041(3) 0.025(2) 0.033(2) 0.0034(18) -0.022(2) -0.0067(19)
C50 0.038(3) 0.022(2) 0.0198(19) -0.0008(16) -0.0070(18) -0.0097(18)
C51 0.024(2) 0.0177(18) 0.0217(19) 0.0017(15) -0.0074(17) -0.0040(15)
C52 0.025(2) 0.0140(18) 0.025(2) 0.0010(15) -0.0085(17) -0.0060(15)
C53 0.028(2) 0.0214(19) 0.0215(19) -0.0050(16) -0.0094(17) -0.0029(16)
C54 0.021(2) 0.020(2) 0.040(2) -0.0062(18) -0.0065(19) 0.0011(16)
C55 0.024(2) 0.034(2) 0.030(2) 0.0040(19) -0.0023(19) -0.0041(19)
C56 0.024(2) 0.039(3) 0.047(3) -0.013(2) 0.001(2) -0.001(2)
C57 0.031(3) 0.026(2) 0.060(3) -0.006(2) -0.003(2) -0.0027(19)
C58 0.039(3) 0.081(4) 0.038(3) 0.030(3) -0.001(3) -0.008(3)
C59 0.031(2) 0.028(2) 0.022(2) -0.0055(17) -0.0025(18) -0.0057(18)
C60 0.045(3) 0.041(3) 0.023(2) -0.003(2) -0.004(2) -0.002(2)
C61 0.044(3) 0.037(3) 0.029(2) -0.002(2) -0.014(2) -0.005(2)
C62 0.049(3) 0.026(2) 0.033(2) -0.0011(19) -0.011(2) -0.009(2)
C63 0.030(3) 0.028(2) 0.041(3) -0.012(2) 0.004(2) 0.0018(19)
C64 0.080(5) 0.048(3) 0.041(3) -0.011(3) 0.010(3) -0.014(3)
C65 0.089(6) 0.135(8) 0.072(5) 0.003(5) 0.014(5) 0.082(6)
C66 0.089(6) 0.137(7) 0.078(5) -0.075(5) 0.024(4) -0.062(5)

loop_
_atom_type_symbol
_atom_type_description
_atom_type_scat_dispersion_real
_atom_type_scat_dispersion_imag
_atom_type_scat_source
C C 0.0033 0.0016 'International Tables Vol C Tables 4.2.6.8 and 6.1.1.4'
H H 0.0000 0.0000 'International Tables Vol C Tables 4.2.6.8 and 6.1.1.4'
S S 0.1246 0.1234 'International Tables Vol C Tables 4.2.6.8 and 6.1.1.4'
Si Si 0.0817 0.0704 'International Tables Vol C Tables 4.2.6.8 and 6.1.1.4'

loop_
_geom_angle_atom_site_label_1
_geom_angle_atom_site_label_2
_geom_angle_atom_site_label_3
_geom_angle
C1 Si1 C13 108.26(17)
C1 Si1 C7 108.56(17)
C13 Si1 C7 107.37(17)
C1 Si1 H1 112.3(17)
C13 Si1 H1 112.9(17)
C7 Si1 H1 107.3(17)
C19 S1 C22 104.15(19)
C20 S2 C26 104.57(19)
C21 S3 C30 102.97(19)
C6 C1 C2 117.7(4)
C6 C1 Si1 119.2(3)
C2 C1 Si1 123.0(3)
C3 C2 C1 120.0(4)
C3 C2 C19 118.5(4)
C1 C2 C19 121.4(4)
C2 C3 C4 121.2(4)
C2 C3 H2 119.4
C4 C3 H2 119.4
C5 C4 C3 119.2(4)
C5 C4 H3 120.4
C3 C4 H3 120.4
C4 C5 C6 120.0(4)
C4 C5 H4 120.0
C6 C5 H4 120.0
C5 C6 C1 121.8(4)
C5 C6 H5 119.1
C1 C6 H5 119.1
C12 C7 C8 117.7(4)
C12 C7 Si1 119.5(3)
C8 C7 Si1 122.7(3)
C9 C8 C7 120.1(4)
C9 C8 C20 117.9(4)
C7 C8 C20 122.0(4)
C10 C9 C8 121.3(4)
C10 C9 H6 119.3
C8 C9 H6 119.3
C9 C10 C11 119.4(4)
C9 C10 H7 120.3
C11 C10 H7 120.3
C12 C11 C10 119.6(4)
C12 C11 H8 120.2
C10 C11 H8 120.2
C11 C12 C7 122.0(4)
C11 C12 H9 119.0
C7 C12 H9 119.0
C14 C13 C18 117.7(4)
C14 C13 Si1 125.5(3)
C18 C13 Si1 116.9(3)
C15 C14 C13 119.8(4)
C15 C14 C21 118.9(4)
C13 C14 C21 121.3(4)
C16 C15 C14 121.5(4)
C16 C15 H10 119.2
C14 C15 H10 119.2
C15 C16 C17 119.9(4)
C15 C16 H11 120.0
C17 C16 H11 120.0
C16 C17 C18 119.2(4)
C16 C17 H12 120.4
C18 C17 H12 120.4
C17 C18 C13 121.9(4)
C17 C18 H13 119.1
C13 C18 H13 119.1
C2 C19 S1 107.3(3)
C2 C19 H14 110.3
S1 C19 H14 110.3
C2 C19 H15 110.3
S1 C19 H15 110.3
H14 C19 H15 108.5
C8 C20 S2 106.8(3)
C8 C20 H16 110.4
S2 C20 H16 110.4
C8 C20 H17 110.4
S2 C20 H17 110.4
H16 C20 H17 108.6
C14 C21 S3 109.0(3)
C14 C21 H18 109.9
S3 C21 H18 109.9
C14 C21 H19 109.9
S3 C21 H19 109.9
H18 C21 H19 108.3
C24 C22 C23 112.8(5)
C24 C22 C25 110.1(5)
C23 C22 C25 108.3(4)
C24 C22 S1 111.2(3)
C23 C22 S1 110.0(3)
C25 C22 S1 104.0(3)
C22 C23 H20 109.5
C22 C23 H21 109.5
H20 C23 H21 109.5
C22 C23 H22 109.5
H20 C23 H22 109.5
H21 C23 H22 109.5
C22 C24 H23 109.5
C22 C24 H24 109.5
H23 C24 H24 109.5
C22 C24 H25 109.5
H23 C24 H25 109.5
H24 C24 H25 109.5
C22 C25 H26 109.5
C22 C25 H27 109.5
H26 C25 H27 109.5
C22 C25 H28 109.5
H26 C25 H28 109.5
H27 C25 H28 109.5
C29 C26 C28 109.8(4)
C29 C26 C27 110.4(4)
C28 C26 C27 110.1(4)
C29 C26 S2 110.8(3)
C28 C26 S2 112.0(3)
C27 C26 S2 103.6(3)
C26 C27 H29 109.5
C26 C27 H30 109.5
H29 C27 H30 109.5
C26 C27 H31 109.5
H29 C27 H31 109.5
H30 C27 H31 109.5
C26 C28 H32 109.5
C26 C28 H33 109.5
H32 C28 H33 109.5
C26 C28 H34 109.5
H32 C28 H34 109.5
H33 C28 H34 109.5
C26 C29 H35 109.5
C26 C29 H36 109.5
H35 C29 H36 109.5
C26 C29 H37 109.5
H35 C29 H37 109.5
H36 C29 H37 109.5
C31 C30 C33 110.3(3)
C31 C30 C32 109.9(3)
C33 C30 C32 110.5(4)
C31 C30 S3 104.0(3)
C33 C30 S3 110.5(3)
C32 C30 S3 111.4(3)
C30 C31 H38 109.5
C30 C31 H39 109.5
H38 C31 H39 109.5
C30 C31 H40 109.5
H38 C31 H40 109.5
H39 C31 H40 109.5
C30 C32 H41 109.5
C30 C32 H42 109.5
H41 C32 H42 109.5
C30 C32 H43 109.5
H41 C32 H43 109.5
H42 C32 H43 109.5
C30 C33 H44 109.5
C30 C33 H45 109.5
H44 C33 H45 109.5
C30 C33 H46 109.5
H44 C33 H46 109.5
H45 C33 H46 109.5
C34 Si2 C40 109.01(16)
C34 Si2 C46 109.30(17)
C40 Si2 C46 109.50(16)
C34 Si2 H47 109.0(15)
C40 Si2 H47 110.2(14)
C46 Si2 H47 109.8(14)
C52 S4 C55 104.46(19)
C53 S5 C59 104.10(19)
C54 S6 C63 104.6(2)
C39 C34 C35 117.8(3)
C39 C34 Si2 119.0(3)
C35 C34 Si2 123.1(3)
C36 C35 C34 120.0(3)
C36 C35 C52 118.2(3)
C34 C35 C52 121.8(3)
C37 C36 C35 121.1(4)
C37 C36 H48 119.5
C35 C36 H48 119.5
C38 C37 C36 119.8(4)
C38 C37 H49 120.1
C36 C37 H49 120.1
C37 C38 C39 119.6(4)
C37 C38 H50 120.2
C39 C38 H50 120.2
C38 C39 C34 121.8(4)
C38 C39 H51 119.1
C34 C39 H51 119.1
C45 C40 C41 118.0(3)
C45 C40 Si2 119.5(3)
C41 C40 Si2 122.4(3)
C42 C41 C40 120.0(3)
C42 C41 C53 119.0(3)
C40 C41 C53 121.0(3)
C43 C42 C41 121.1(4)
C43 C42 H52 119.4
C41 C42 H52 119.4
C42 C43 C44 119.8(4)
C42 C43 H53 120.1
C44 C43 H53 120.1
C45 C44 C43 119.4(4)
C45 C44 H54 120.3
C43 C44 H54 120.3
C44 C45 C40 121.7(4)
C44 C45 H55 119.2
C40 C45 H55 119.2
C51 C46 C47 117.5(4)
C51 C46 Si2 119.8(3)
C47 C46 Si2 122.7(3)
C48 C47 C46 119.8(4)
C48 C47 C54 119.0(4)
C46 C47 C54 121.2(4)
C49 C48 C47 121.3(4)
C49 C48 H56 119.3
C47 C48 H56 119.3
C50 C49 C48 119.5(4)
C50 C49 H57 120.2
C48 C49 H57 120.2
C49 C50 C51 119.6(4)
C49 C50 H58 120.2
C51 C50 H58 120.2
C50 C51 C46 122.3(4)
C50 C51 H59 118.9
C46 C51 H59 118.9
C35 C52 S4 107.6(3)
C35 C52 H60 110.2
S4 C52 H60 110.2
C35 C52 H61 110.2
S4 C52 H61 110.2
H60 C52 H61 108.5
C41 C53 S5 107.2(3)
C41 C53 H62 110.3
S5 C53 H62 110.3
C41 C53 H63 110.3
S5 C53 H63 110.3
H62 C53 H63 108.5
C47 C54 S6 107.6(3)
C47 C54 H64 110.2
S6 C54 H64 110.2
C47 C54 H65 110.2
S6 C54 H65 110.2
H64 C54 H65 108.5
C57 C55 C56 110.2(4)
C57 C55 C58 111.1(4)
C56 C55 C58 110.2(4)
C57 C55 S4 111.7(3)
C56 C55 S4 110.4(3)
C58 C55 S4 103.1(3)
C55 C56 H66 109.5
C55 C56 H67 109.5
H66 C56 H67 109.5
C55 C56 H68 109.5
H66 C56 H68 109.5
H67 C56 H68 109.5
C55 C57 H69 109.5
C55 C57 H70 109.5
H69 C57 H70 109.5
C55 C57 H71 109.5
H69 C57 H71 109.5
H70 C57 H71 109.5
C55 C58 H72 109.5
C55 C58 H73 109.5
H72 C58 H73 109.5
C55 C58 H74 109.5
H72 C58 H74 109.5
H73 C58 H74 109.5
C61 C59 C62 110.3(4)
C61 C59 C60 110.8(4)
C62 C59 C60 110.8(4)
C61 C59 S5 110.9(3)
C62 C59 S5 110.6(3)
C60 C59 S5 103.3(3)
C59 C60 H75 109.5
C59 C60 H76 109.5
H75 C60 H76 109.5
C59 C60 H77 109.5
H75 C60 H77 109.5
H76 C60 H77 109.5
C59 C61 H78 109.5
C59 C61 H79 109.5
H78 C61 H79 109.5
C59 C61 H80 109.5
H78 C61 H80 109.5
H79 C61 H80 109.5
C59 C62 H81 109.5
C59 C62 H82 109.5
H81 C62 H82 109.5
C59 C62 H83 109.5
H81 C62 H83 109.5
H82 C62 H83 109.5
C65 C63 C66 110.9(6)
C65 C63 C64 110.5(5)
C66 C63 C64 109.7(5)
C65 C63 S6 111.2(4)
C66 C63 S6 110.5(4)
C64 C63 S6 103.9(3)
C63 C64 H84 109.5
C63 C64 H85 109.5
H84 C64 H85 109.5
C63 C64 H86 109.5
H84 C64 H86 109.5
H85 C64 H86 109.5
C63 C65 H87 109.5
C63 C65 H88 109.5
H87 C65 H88 109.5
C63 C65 H89 109.5
H87 C65 H89 109.5
H88 C65 H89 109.5
C63 C66 H90 109.5
C63 C66 H91 109.5
H90 C66 H91 109.5
C63 C66 H92 109.5
H90 C66 H92 109.5
H91 C66 H92 109.5

loop_
_geom_bond_atom_site_label_1
_geom_bond_atom_site_label_2
_geom_bond_distance
Si1 C1 1.884(4)
Si1 C13 1.890(4)
Si1 C7 1.890(4)
Si1 H1 1.39(4)
S1 C19 1.817(4)
S1 C22 1.837(4)
S2 C20 1.824(4)
S2 C26 1.832(5)
S3 C21 1.822(4)
S3 C30 1.846(4)
C1 C6 1.404(5)
C1 C2 1.408(5)
C2 C3 1.392(6)
C2 C19 1.513(5)
C3 C4 1.395(6)
C3 H2 0.9500
C4 C5 1.383(6)
C4 H3 0.9500
C5 C6 1.387(5)
C5 H4 0.9500
C6 H5 0.9500
C7 C12 1.400(6)
C7 C8 1.407(5)
C8 C9 1.396(6)
C8 C20 1.509(6)
C9 C10 1.380(7)
C9 H6 0.9500
C10 C11 1.395(7)
C10 H7 0.9500
C11 C12 1.389(6)
C11 H8 0.9500
C12 H9 0.9500
C13 C14 1.404(6)
C13 C18 1.413(5)
C14 C15 1.400(6)
C14 C21 1.511(6)
C15 C16 1.377(6)
C15 H10 0.9500
C16 C17 1.388(6)
C16 H11 0.9500
C17 C18 1.395(6)
C17 H12 0.9500
C18 H13 0.9500
C19 H14 0.9900
C19 H15 0.9900
C20 H16 0.9900
C20 H17 0.9900
C21 H18 0.9900
C21 H19 0.9900
C22 C24 1.504(7)
C22 C23 1.515(7)
C22 C25 1.525(7)
C23 H20 0.9800
C23 H21 0.9800
C23 H22 0.9800
C24 H23 0.9800
C24 H24 0.9800
C24 H25 0.9800
C25 H26 0.9800
C25 H27 0.9800
C25 H28 0.9800
C26 C29 1.526(6)
C26 C28 1.526(6)
C26 C27 1.531(6)
C27 H29 0.9800
C27 H30 0.9800
C27 H31 0.9800
C28 H32 0.9800
C28 H33 0.9800
C28 H34 0.9800
C29 H35 0.9800
C29 H36 0.9800
C29 H37 0.9800
C30 C31 1.527(6)
C30 C33 1.528(6)
C30 C32 1.529(5)
C31 H38 0.9800
C31 H39 0.9800
C31 H40 0.9800
C32 H41 0.9800
C32 H42 0.9800
C32 H43 0.9800
C33 H44 0.9800
C33 H45 0.9800
C33 H46 0.9800
Si2 C34 1.879(4)
Si2 C40 1.883(4)
Si2 C46 1.887(4)
Si2 H47 1.41(4)
S4 C52 1.822(4)
S4 C55 1.845(4)
S5 C53 1.812(4)
S5 C59 1.845(4)
S6 C54 1.812(4)
S6 C63 1.829(5)
C34 C39 1.401(5)
C34 C35 1.412(5)
C35 C36 1.391(6)
C35 C52 1.514(5)
C36 C37 1.387(6)
C36 H48 0.9500
C37 C38 1.386(6)
C37 H49 0.9500
C38 C39 1.391(6)
C38 H50 0.9500
C39 H51 0.9500
C40 C45 1.403(5)
C40 C41 1.413(5)
C41 C42 1.395(5)
C41 C53 1.513(5)
C42 C43 1.385(6)
C42 H52 0.9500
C43 C44 1.396(6)
C43 H53 0.9500
C44 C45 1.394(5)
C44 H54 0.9500
C45 H55 0.9500
C46 C51 1.397(5)
C46 C47 1.411(5)
C47 C48 1.396(6)
C47 C54 1.512(6)
C48 C49 1.384(6)
C48 H56 0.9500
C49 C50 1.382(6)
C49 H57 0.9500
C50 C51 1.389(5)
C50 H58 0.9500
C51 H59 0.9500
C52 H60 0.9900
C52 H61 0.9900
C53 H62 0.9900
C53 H63 0.9900
C54 H64 0.9900
C54 H65 0.9900
C55 C57 1.523(7)
C55 C56 1.529(6)
C55 C58 1.533(6)
C56 H66 0.9800
C56 H67 0.9800
C56 H68 0.9800
C57 H69 0.9800
C57 H70 0.9800
C57 H71 0.9800
C58 H72 0.9800
C58 H73 0.9800
C58 H74 0.9800
C59 C61 1.522(6)
C59 C62 1.524(6)
C59 C60 1.528(6)
C60 H75 0.9800
C60 H76 0.9800
C60 H77 0.9800
C61 H78 0.9800
C61 H79 0.9800
C61 H80 0.9800
C62 H81 0.9800
C62 H82 0.9800
C62 H83 0.9800
C63 C65 1.493(8)
C63 C66 1.515(8)
C63 C64 1.522(7)
C64 H84 0.9800
C64 H85 0.9800
C64 H86 0.9800
C65 H87 0.9800
C65 H88 0.9800
C65 H89 0.9800
C66 H90 0.9800
C66 H91 0.9800
C66 H92 0.9800

loop_
_geom_torsion_atom_site_label_1
_geom_torsion_atom_site_label_2
_geom_torsion_atom_site_label_3
_geom_torsion_atom_site_label_4
_geom_torsion
C13 Si1 C1 C6 -11.3(4)
C7 Si1 C1 C6 104.9(3)
C13 Si1 C1 C2 171.6(3)
C7 Si1 C1 C2 -72.1(3)
C6 C1 C2 C3 0.7(6)
Si1 C1 C2 C3 177.8(3)
C6 C1 C2 C19 178.0(3)
Si1 C1 C2 C19 -4.9(5)
C1 C2 C3 C4 -1.1(6)
C19 C2 C3 C4 -178.5(4)
C2 C3 C4 C5 0.8(6)
C3 C4 C5 C6 -0.1(6)
C4 C5 C6 C1 -0.3(6)
C2 C1 C6 C5 0.0(6)
Si1 C1 C6 C5 -177.2(3)
C1 Si1 C7 C12 -14.6(4)
C13 Si1 C7 C12 102.2(3)
C1 Si1 C7 C8 168.5(3)
C13 Si1 C7 C8 -74.6(3)
C12 C7 C8 C9 -0.6(6)
Si1 C7 C8 C9 176.2(3)
C12 C7 C8 C20 177.1(4)
Si1 C7 C8 C20 -6.1(5)
C7 C8 C9 C10 0.3(6)
C20 C8 C9 C10 -177.5(4)
C8 C9 C10 C11 0.5(6)
C9 C10 C11 C12 -0.9(6)
C10 C11 C12 C7 0.5(6)
C8 C7 C12 C11 0.2(6)
Si1 C7 C12 C11 -176.8(3)
C1 Si1 C13 C14 -100.0(3)
C7 Si1 C13 C14 143.0(3)
C1 Si1 C13 C18 77.8(3)
C7 Si1 C13 C18 -39.2(3)
C18 C13 C14 C15 -1.9(5)
Si1 C13 C14 C15 175.9(3)
C18 C13 C14 C21 177.1(3)
Si1 C13 C14 C21 -5.1(5)
C13 C14 C15 C16 0.9(6)
C21 C14 C15 C16 -178.1(4)
C14 C15 C16 C17 0.6(6)
C15 C16 C17 C18 -0.9(6)
C16 C17 C18 C13 -0.2(6)
C14 C13 C18 C17 1.6(6)
Si1 C13 C18 C17 -176.3(3)
C3 C2 C19 S1 86.6(4)
C1 C2 C19 S1 -90.8(4)
C22 S1 C19 C2 -171.5(3)
C9 C8 C20 S2 79.0(4)
C7 C8 C20 S2 -98.8(4)
C26 S2 C20 C8 175.9(3)
C15 C14 C21 S3 -110.7(4)
C13 C14 C21 S3 70.3(4)
C30 S3 C21 C14 -177.4(3)
C19 S1 C22 C24 -55.6(5)
C19 S1 C22 C23 70.1(4)
C19 S1 C22 C25 -174.1(4)
C20 S2 C26 C29 -72.4(4)
C20 S2 C26 C28 50.7(3)
C20 S2 C26 C27 169.2(3)
C21 S3 C30 C31 173.4(3)
C21 S3 C30 C33 -68.2(3)
C21 S3 C30 C32 55.1(3)
C40 Si2 C34 C39 8.6(3)
C46 Si2 C34 C39 -111.1(3)
C40 Si2 C34 C35 -173.9(3)
C46 Si2 C34 C35 66.5(3)
C39 C34 C35 C36 0.4(5)
Si2 C34 C35 C36 -177.2(3)
C39 C34 C35 C52 -179.1(3)
Si2 C34 C35 C52 3.4(5)
C34 C35 C36 C37 -0.2(6)
C52 C35 C36 C37 179.3(3)
C35 C36 C37 C38 -0.3(6)
C36 C37 C38 C39 0.6(6)
C37 C38 C39 C34 -0.4(6)
C35 C34 C39 C38 -0.1(5)
Si2 C34 C39 C38 177.6(3)
C34 Si2 C40 C45 -108.9(3)
C46 Si2 C40 C45 10.7(4)
C34 Si2 C40 C41 68.8(3)
C46 Si2 C40 C41 -171.7(3)
C45 C40 C41 C42 -0.4(6)
Si2 C40 C41 C42 -178.0(3)
C45 C40 C41 C53 -178.6(3)
Si2 C40 C41 C53 3.8(5)
C40 C41 C42 C43 0.2(6)
C53 C41 C42 C43 178.4(4)
C41 C42 C43 C44 0.0(6)
C42 C43 C44 C45 -0.1(6)
C43 C44 C45 C40 -0.1(6)
C41 C40 C45 C44 0.3(6)
Si2 C40 C45 C44 178.0(3)
C34 Si2 C46 C51 13.7(3)
C40 Si2 C46 C51 -105.6(3)
C34 Si2 C46 C47 -166.5(3)
C40 Si2 C46 C47 74.2(3)
C51 C46 C47 C48 -1.0(5)
Si2 C46 C47 C48 179.2(3)
C51 C46 C47 C54 -179.4(3)
Si2 C46 C47 C54 0.9(5)
C46 C47 C48 C49 1.4(6)
C54 C47 C48 C49 179.8(4)
C47 C48 C49 C50 -0.4(6)
C48 C49 C50 C51 -1.0(6)
C49 C50 C51 C46 1.4(6)
C47 C46 C51 C50 -0.4(5)
Si2 C46 C51 C50 179.4(3)
C36 C35 C52 S4 -68.3(4)
C34 C35 C52 S4 111.2(3)
C55 S4 C52 C35 -167.9(3)
C42 C41 C53 S5 -80.3(4)
C40 C41 C53 S5 97.9(4)
C59 S5 C53 C41 -167.2(3)
C48 C47 C54 S6 -84.1(4)
C46 C47 C54 S6 94.3(4)
C63 S6 C54 C47 -179.6(3)
C52 S4 C55 C57 -61.1(4)
C52 S4 C55 C56 61.9(4)
C52 S4 C55 C58 179.6(4)
C53 S5 C59 C61 -53.5(3)
C53 S5 C59 C62 69.1(3)
C53 S5 C59 C60 -172.3(3)
C54 S6 C63 C65 -64.7(5)
C54 S6 C63 C66 58.8(5)
C54 S6 C63 C64 176.4(4)
